data_4106373
loop_
_publ_author_name
'Jes\'us M. Fern\'andez-Hern\'andez'
'Cheng-Han Yang'
'Juan I. Beltr\'an'
'Vincent Lemaur'
'Federico Polo'
'Roland Fr\"ohlich'
'J\^er\^ome Cornil'
'Luisa De Cola'

_publ_section_title
;
 Control of the Mutual Arrangement of Cyclometalated Ligands in Cationic
 Iridium(III) Complexes. Synthesis, Spectroscopy, and Electroluminescence
 of the Different Isomers
;
_journal_name_full 'Journal of the American Chemical Society'
_journal_page_first 10543
_journal_page_last 10558
_journal_paper_doi 10.1021/ja201691b
_journal_volume 133
_journal_year 2011
_chemical_formula_sum 'C43 H36 F10 Ir N8 O P'
_chemical_formula_weight 1093.97
_chemical_name_systematic
; 
 ? 
;
_space_group_IT_number 14
_symmetry_cell_setting monoclinic
_symmetry_space_group_name_Hall '-P 2yn'
_symmetry_space_group_name_H-M 'P 1 21/n 1'
_atom_sites_solution_hydrogens geom
_atom_sites_solution_primary direct
_atom_sites_solution_secondary difmap
_audit_creation_method SHELXL-97
_cell_angle_alpha 90.00
_cell_angle_beta 105.825(1)
_cell_angle_gamma 90.00
_cell_formula_units_Z 4
_cell_length_a 13.7360(2)
_cell_length_b 15.4417(2)
_cell_length_c 19.8877(3)
_cell_measurement_reflns_used 8073
_cell_measurement_temperature 223(2)
_cell_measurement_theta_max 27.88
_cell_measurement_theta_min 4.08
_cell_volume 4058.45(10)
_computing_cell_refinement 'Collect (Nonius B.V., 1998)'
_computing_data_collection 'Collect (Nonius B.V., 1998)'
_computing_data_reduction 'Denzo-SMN (Otwinowski & Minor, 1997)'
_computing_publication_material 'SHELXL-97 (Sheldrick, 1997)'
_computing_structure_refinement 'SHELXL-97 (Sheldrick, 1997)'
_computing_structure_solution 'SHELXS-97 (Sheldrick, 1990)'
_diffrn_ambient_temperature 223(2)
_diffrn_measured_fraction_theta_full 0.978
_diffrn_measured_fraction_theta_max 0.978
_diffrn_measurement_device_type 'Nonius KappaCCD APEXII'
_diffrn_measurement_method '\w and \w scans'
_diffrn_radiation_monochromator 'Montel mirror'
_diffrn_radiation_source 'rotating anode Nonius FR591'
_diffrn_radiation_type MoK\a
_diffrn_radiation_wavelength 0.71073
_diffrn_reflns_av_R_equivalents 0.061
_diffrn_reflns_av_sigmaI/netI 0.0577
_diffrn_reflns_limit_h_max 18
_diffrn_reflns_limit_h_min -18
_diffrn_reflns_limit_k_max 20
_diffrn_reflns_limit_k_min -17
_diffrn_reflns_limit_l_max 26
_diffrn_reflns_limit_l_min -26
_diffrn_reflns_number 23856
_diffrn_reflns_theta_full 27.92
_diffrn_reflns_theta_max 27.92
_diffrn_reflns_theta_min 4.10
_exptl_absorpt_coefficient_mu 3.423
_exptl_absorpt_correction_T_max 0.8475
_exptl_absorpt_correction_T_min 0.3804
_exptl_absorpt_correction_type multi-scan
_exptl_absorpt_process_details 'Denzo (Otwinowski, Borek, Majewski & Minor, 2003)'
_exptl_crystal_colour yellow
_exptl_crystal_density_diffrn 1.790
_exptl_crystal_description needle
_exptl_crystal_F_000 2160
_exptl_crystal_size_max 0.35
_exptl_crystal_size_mid 0.06
_exptl_crystal_size_min 0.05
_refine_diff_density_max 1.863
_refine_diff_density_min -0.952
_refine_diff_density_rms 0.152
_refine_ls_extinction_method none
_refine_ls_goodness_of_fit_ref 1.042
_refine_ls_hydrogen_treatment constr
_refine_ls_matrix_type full
_refine_ls_number_parameters 569
_refine_ls_number_reflns 9496
_refine_ls_number_restraints 0
_refine_ls_restrained_S_all 1.042
_refine_ls_R_factor_all 0.0837
_refine_ls_R_factor_gt 0.0621
_refine_ls_shift/su_max 0.001
_refine_ls_shift/su_mean 0.000
_refine_ls_structure_factor_coef Fsqd
_refine_ls_weighting_details 'calc w=1/[\s^2^(Fo^2^)+(0.0490P)^2^+34.9564P] where P=(Fo^2^+2Fc^2^)/3'
_refine_ls_weighting_scheme calc
_refine_ls_wR_factor_gt 0.1395
_refine_ls_wR_factor_ref 0.1564
_reflns_number_gt 7411
_reflns_number_total 9496
_reflns_threshold_expression >2sigma(I)
_cod_data_source_file ja201691b_si_004.cif
_cod_data_source_block fro5671
_cod_original_cell_volume 4058.44(10)
_cod_database_code 4106373

loop_
_symmetry_equiv_pos_as_xyz
'x, y, z'
'-x+1/2, y+1/2, -z+1/2'
'-x, -y, -z'
'x-1/2, -y-1/2, z-1/2'

loop_
_atom_site_label
_atom_site_type_symbol
_atom_site_fract_x
_atom_site_fract_y
_atom_site_fract_z
_atom_site_U_iso_or_equiv
_atom_site_adp_type
_atom_site_occupancy
_atom_site_symmetry_multiplicity
_atom_site_calc_flag
_atom_site_refinement_flags
_atom_site_disorder_assembly
_atom_site_disorder_group
Ir Ir 0.48702(2) 0.741860(17) 0.087231(16) 0.03615(10) Uani 1 1 d . . .
N1 N 0.6071(4) 0.6603(4) 0.0978(3) 0.0354(13) Uani 1 1 d . . .
C2 C 0.7056(7) 0.6842(6) 0.1140(5) 0.049(2) Uani 1 1 d . . .
H2 H 0.7218 0.7435 0.1176 0.059 Uiso 1 1 calc R . .
C3 C 0.7831(6) 0.6241(6) 0.1256(5) 0.049(2) Uani 1 1 d . . .
H3 H 0.8506 0.6432 0.1362 0.059 Uiso 1 1 calc R . .
C4 C 0.7626(7) 0.5369(5) 0.1217(5) 0.0470(19) Uani 1 1 d . . .
C5 C 0.6622(7) 0.5137(5) 0.1040(4) 0.0458(19) Uani 1 1 d . . .
H5 H 0.6454 0.4546 0.0983 0.055 Uiso 1 1 calc R . .
C6 C 0.5852(6) 0.5735(5) 0.0941(4) 0.0381(16) Uani 1 1 d . . .
C7 C 0.4777(6) 0.5522(4) 0.0809(4) 0.0351(15) Uani 1 1 d . . .
C8 C 0.4430(6) 0.4676(5) 0.0768(4) 0.0398(17) Uani 1 1 d . . .
H8 H 0.4883 0.4212 0.0798 0.048 Uiso 1 1 calc R . .
C9 C 0.3401(7) 0.4518(5) 0.0682(4) 0.0433(18) Uani 1 1 d . . .
C10 C 0.2774(7) 0.5230(5) 0.0638(5) 0.050(2) Uani 1 1 d . . .
H10 H 0.2078 0.5153 0.0586 0.061 Uiso 1 1 calc R . .
C11 C 0.3176(6) 0.6053(5) 0.0670(5) 0.048(2) Uani 1 1 d . . .
H11 H 0.2737 0.6530 0.0628 0.058 Uiso 1 1 calc R . .
N12 N 0.4156(5) 0.6201(4) 0.0758(3) 0.0359(13) Uani 1 1 d . . .
C13 C 0.8445(7) 0.4699(6) 0.1333(6) 0.062(3) Uani 1 1 d . . .
H13A H 0.8874 0.4817 0.1029 0.093 Uiso 1 1 calc R . .
H13B H 0.8143 0.4130 0.1229 0.093 Uiso 1 1 calc R . .
H13C H 0.8848 0.4718 0.1816 0.093 Uiso 1 1 calc R . .
C14 C 0.2990(8) 0.3609(5) 0.0650(5) 0.053(2) Uani 1 1 d . . .
H14A H 0.2449 0.3537 0.0223 0.080 Uiso 1 1 calc R . .
H14B H 0.2730 0.3508 0.1050 0.080 Uiso 1 1 calc R . .
H14C H 0.3527 0.3199 0.0656 0.080 Uiso 1 1 calc R . .
N21 N 0.4743(5) 0.7618(4) -0.0210(3) 0.0359(13) Uani 1 1 d . . .
N22 N 0.4276(5) 0.7239(4) -0.0793(3) 0.0425(15) Uani 1 1 d . . .
N23 N 0.4494(6) 0.7717(4) -0.1298(4) 0.0445(15) Uani 1 1 d . . .
C24 C 0.5106(6) 0.8385(5) -0.1039(4) 0.0412(18) Uani 1 1 d . . .
H24 H 0.5368 0.8799 -0.1290 0.049 Uiso 1 1 calc R . .
C25 C 0.5267(6) 0.8335(5) -0.0334(4) 0.0379(16) Uani 1 1 d . . .
C26 C 0.5744(6) 0.8855(5) 0.0271(4) 0.0375(16) Uani 1 1 d . . .
C27 C 0.6195(6) 0.9643(5) 0.0228(5) 0.0437(18) Uani 1 1 d . . .
F27 F 0.6261(4) 0.9906(3) -0.0404(3) 0.0504(12) Uani 1 1 d . . .
C28 C 0.6569(6) 1.0169(5) 0.0798(5) 0.0443(19) Uani 1 1 d . . .
H28 H 0.6888 1.0699 0.0762 0.053 Uiso 1 1 calc R . .
C29 C 0.6450(6) 0.9882(5) 0.1418(4) 0.0432(18) Uani 1 1 d . . .
F29 F 0.6781(4) 1.0397(3) 0.1992(3) 0.0563(13) Uani 1 1 d . . .
C30 C 0.5995(6) 0.9100(5) 0.1501(4) 0.0431(18) Uani 1 1 d . . .
H30 H 0.5937 0.8934 0.1943 0.052 Uiso 1 1 calc R . .
C31 C 0.5626(6) 0.8563(4) 0.0924(4) 0.0358(15) Uani 1 1 d . . .
C32 C 0.4031(8) 0.7509(5) -0.2046(4) 0.055(2) Uani 1 1 d . . .
H32A H 0.4176 0.7977 -0.2337 0.066 Uiso 1 1 calc R . .
H32B H 0.3295 0.7468 -0.2133 0.066 Uiso 1 1 calc R . .
C33 C 0.4434(7) 0.6659(5) -0.2249(4) 0.048(2) Uani 1 1 d . . .
C34 C 0.3794(7) 0.5945(6) -0.2411(4) 0.051(2) Uani 1 1 d . . .
H34 H 0.3114 0.5993 -0.2406 0.061 Uiso 1 1 calc R . .
C35 C 0.4165(8) 0.5159(6) -0.2581(5) 0.055(2) Uani 1 1 d . . .
H35 H 0.3734 0.4677 -0.2699 0.066 Uiso 1 1 calc R . .
C36 C 0.5168(9) 0.5093(6) -0.2575(5) 0.062(3) Uani 1 1 d . . .
H36 H 0.5423 0.4559 -0.2678 0.074 Uiso 1 1 calc R . .
C37 C 0.5795(8) 0.5794(6) -0.2420(5) 0.057(2) Uani 1 1 d . . .
H37 H 0.6477 0.5741 -0.2421 0.069 Uiso 1 1 calc R . .
C38 C 0.5431(7) 0.6583(6) -0.2263(5) 0.053(2) Uani 1 1 d . . .
H38 H 0.5862 0.7067 -0.2166 0.063 Uiso 1 1 calc R . .
N41 N 0.3590(5) 0.8054(4) 0.0878(4) 0.0409(14) Uani 1 1 d . . .
N42 N 0.2844(5) 0.8344(4) 0.0366(4) 0.0425(15) Uani 1 1 d . . .
N43 N 0.2141(5) 0.8608(4) 0.0668(4) 0.0476(17) Uani 1 1 d . . .
C44 C 0.2441(8) 0.8484(6) 0.1360(5) 0.055(2) Uani 1 1 d . . .
H44 H 0.2071 0.8615 0.1680 0.066 Uiso 1 1 calc R . .
C45 C 0.3401(7) 0.8127(5) 0.1513(5) 0.0460(19) Uani 1 1 d . . .
C46 C 0.4190(7) 0.7804(5) 0.2105(4) 0.0466(19) Uani 1 1 d . . .
C47 C 0.4160(8) 0.7832(6) 0.2784(5) 0.060(2) Uani 1 1 d . . .
F47 F 0.3348(6) 0.8185(4) 0.2944(3) 0.084(2) Uani 1 1 d . . .
C48 C 0.4946(10) 0.7544(6) 0.3316(5) 0.069(3) Uani 1 1 d . . .
H48 H 0.4932 0.7586 0.3785 0.083 Uiso 1 1 calc R . .
C49 C 0.5755(8) 0.7192(6) 0.3139(5) 0.060(2) Uani 1 1 d . . .
F49 F 0.6554(5) 0.6895(5) 0.3643(3) 0.0838(19) Uani 1 1 d . . .
C50 C 0.5795(7) 0.7129(5) 0.2445(5) 0.049(2) Uani 1 1 d . . .
H50 H 0.6367 0.6881 0.2348 0.058 Uiso 1 1 calc R . .
C51 C 0.5010(6) 0.7422(5) 0.1901(5) 0.0451(18) Uani 1 1 d . . .
C52 C 0.1214(7) 0.8990(6) 0.0249(6) 0.057(2) Uani 1 1 d . . .
H52A H 0.0683 0.8909 0.0488 0.069 Uiso 1 1 calc R . .
H52B H 0.1002 0.8684 -0.0199 0.069 Uiso 1 1 calc R . .
C53 C 0.1303(6) 0.9942(6) 0.0109(5) 0.048(2) Uani 1 1 d . . .
C54 C 0.1596(8) 1.0531(6) 0.0653(6) 0.062(2) Uani 1 1 d . . .
H54 H 0.1742 1.0339 0.1118 0.074 Uiso 1 1 calc R . .
C55 C 0.1674(8) 1.1405(7) 0.0512(7) 0.071(3) Uani 1 1 d . . .
H55 H 0.1867 1.1803 0.0882 0.085 Uiso 1 1 calc R . .
C56 C 0.1470(8) 1.1690(6) -0.0169(6) 0.064(3) Uani 1 1 d . . .
H56 H 0.1522 1.2282 -0.0264 0.077 Uiso 1 1 calc R . .
C57 C 0.1192(8) 1.1109(7) -0.0706(6) 0.062(2) Uani 1 1 d . . .
H57 H 0.1047 1.1299 -0.1171 0.074 Uiso 1 1 calc R . .
C58 C 0.1126(7) 1.0241(6) -0.0560(5) 0.053(2) Uani 1 1 d . . .
H58 H 0.0955 0.9844 -0.0932 0.064 Uiso 1 1 calc R . .
P1 P 0.6364(2) 0.9107(2) -0.27547(17) 0.0687(7) Uani 1 1 d . . .
F1 F 0.6872(12) 0.8556(9) -0.3159(6) 0.208(7) Uani 1 1 d . . .
F2 F 0.7287(10) 0.9650(9) -0.2455(7) 0.207(7) Uani 1 1 d . . .
F3 F 0.6678(6) 0.8482(5) -0.2103(4) 0.101(2) Uani 1 1 d . . .
F4 F 0.5796(14) 0.9680(9) -0.2340(8) 0.216(7) Uani 1 1 d . . .
F5 F 0.5353(7) 0.8615(8) -0.3025(7) 0.179(6) Uani 1 1 d . . .
F6 F 0.6013(7) 0.9736(5) -0.3402(4) 0.108(3) Uani 1 1 d . . .
O101 O 0.4894(17) 0.8804(14) 0.5043(12) 0.201(6) Uiso 0.60(6) 1 d P A 1
H101 H 0.5040 0.9103 0.4738 0.302 Uiso 0.60(6) 1 calc PR A 1
C102 C 0.5632(18) 0.8208(16) 0.5288(12) 0.201(6) Uiso 0.60(6) 1 d P A 1
H10A H 0.6011 0.8361 0.5760 0.302 Uiso 0.60(6) 1 calc PR A 1
H10B H 0.6083 0.8196 0.4988 0.302 Uiso 0.60(6) 1 calc PR A 1
H10C H 0.5328 0.7642 0.5290 0.302 Uiso 0.60(6) 1 calc PR A 1
O201 O 0.5632(18) 0.8208(16) 0.5288(12) 0.201(6) Uiso 0.40(6) 1 d P A 2
H201 H 0.6064 0.8248 0.5069 0.302 Uiso 0.40(6) 1 calc PR A 2
C202 C 0.4894(17) 0.8804(14) 0.5043(12) 0.201(6) Uiso 0.40(6) 1 d P A 2
H20A H 0.4723 0.8818 0.4537 0.302 Uiso 0.40(6) 1 calc PR A 2
H20B H 0.5132 0.9370 0.5228 0.302 Uiso 0.40(6) 1 calc PR A 2
H20C H 0.4299 0.8649 0.5191 0.302 Uiso 0.40(6) 1 calc PR A 2

loop_
_atom_site_aniso_label
_atom_site_aniso_U_11
_atom_site_aniso_U_22
_atom_site_aniso_U_33
_atom_site_aniso_U_23
_atom_site_aniso_U_13
_atom_site_aniso_U_12
Ir 0.03695(17) 0.03753(15) 0.03645(17) 0.00130(11) 0.01422(12) 0.00016(11)
N1 0.024(3) 0.051(3) 0.034(3) 0.003(3) 0.013(3) 0.003(2)
C2 0.047(5) 0.052(4) 0.051(5) 0.003(4) 0.018(4) 0.002(4)
C3 0.030(4) 0.066(5) 0.051(5) 0.006(4) 0.012(4) 0.003(4)
C4 0.041(5) 0.053(4) 0.048(5) 0.005(4) 0.014(4) 0.007(3)
C5 0.048(5) 0.050(4) 0.042(5) 0.000(3) 0.017(4) 0.011(4)
C6 0.041(4) 0.042(4) 0.036(4) 0.004(3) 0.018(3) 0.005(3)
C7 0.038(4) 0.040(3) 0.028(4) 0.002(3) 0.011(3) 0.003(3)
C8 0.043(4) 0.040(4) 0.038(4) 0.000(3) 0.014(3) 0.000(3)
C9 0.049(5) 0.041(4) 0.041(5) -0.005(3) 0.014(4) -0.005(3)
C10 0.042(5) 0.053(4) 0.060(6) -0.008(4) 0.019(4) -0.006(4)
C11 0.040(5) 0.045(4) 0.064(6) -0.004(4) 0.024(4) 0.001(3)
N12 0.036(3) 0.037(3) 0.037(3) 0.000(2) 0.014(3) 0.001(2)
C13 0.037(5) 0.071(6) 0.076(7) 0.002(5) 0.012(5) 0.015(4)
C14 0.066(6) 0.042(4) 0.050(5) -0.005(4) 0.013(5) -0.010(4)
N21 0.030(3) 0.038(3) 0.039(3) -0.006(2) 0.008(3) 0.002(2)
N22 0.051(4) 0.042(3) 0.035(4) -0.002(3) 0.012(3) 0.003(3)
N23 0.054(4) 0.041(3) 0.039(4) 0.000(3) 0.015(3) 0.008(3)
C24 0.051(5) 0.044(4) 0.035(4) 0.001(3) 0.023(4) -0.001(3)
C25 0.039(4) 0.038(3) 0.040(4) 0.005(3) 0.017(3) 0.001(3)
C26 0.035(4) 0.040(3) 0.038(4) 0.000(3) 0.012(3) 0.000(3)
C27 0.044(5) 0.041(4) 0.051(5) 0.003(3) 0.023(4) 0.002(3)
F27 0.061(3) 0.049(2) 0.048(3) 0.001(2) 0.026(2) -0.010(2)
C28 0.036(4) 0.038(4) 0.059(5) 0.000(3) 0.013(4) 0.003(3)
C29 0.040(4) 0.046(4) 0.043(5) -0.011(3) 0.010(4) -0.003(3)
F29 0.064(3) 0.051(3) 0.052(3) -0.014(2) 0.012(3) -0.008(2)
C30 0.042(4) 0.045(4) 0.044(5) -0.002(3) 0.014(4) -0.002(3)
C31 0.034(4) 0.034(3) 0.041(4) -0.005(3) 0.013(3) -0.003(3)
C32 0.071(6) 0.055(5) 0.034(4) 0.003(4) 0.007(4) 0.012(4)
C33 0.066(6) 0.049(4) 0.030(4) 0.000(3) 0.017(4) -0.006(4)
C34 0.057(6) 0.061(5) 0.035(4) -0.001(4) 0.011(4) -0.003(4)
C35 0.063(6) 0.055(5) 0.047(5) -0.007(4) 0.014(4) -0.015(4)
C36 0.092(8) 0.052(5) 0.045(5) -0.006(4) 0.025(5) 0.001(5)
C37 0.068(6) 0.063(5) 0.048(5) 0.008(4) 0.026(5) 0.010(5)
C38 0.061(6) 0.056(5) 0.043(5) 0.003(4) 0.019(4) -0.009(4)
N41 0.047(4) 0.035(3) 0.042(4) 0.001(3) 0.016(3) 0.001(3)
N42 0.041(4) 0.039(3) 0.049(4) 0.002(3) 0.016(3) 0.006(3)
N43 0.045(4) 0.045(3) 0.059(5) 0.002(3) 0.024(4) 0.005(3)
C44 0.064(6) 0.058(5) 0.053(6) 0.010(4) 0.032(5) 0.010(4)
C45 0.054(5) 0.045(4) 0.045(5) 0.002(3) 0.023(4) 0.003(4)
C46 0.052(5) 0.049(4) 0.040(5) 0.005(3) 0.014(4) 0.007(4)
C47 0.078(7) 0.061(5) 0.050(6) 0.004(4) 0.034(5) 0.010(5)
F47 0.111(5) 0.093(4) 0.065(4) 0.007(3) 0.053(4) 0.033(4)
C48 0.103(9) 0.068(6) 0.039(5) 0.005(4) 0.025(6) 0.008(6)
C49 0.072(7) 0.061(5) 0.044(5) 0.010(4) 0.011(5) 0.005(5)
F49 0.096(5) 0.101(5) 0.046(3) 0.012(3) 0.005(3) 0.019(4)
C50 0.058(5) 0.042(4) 0.045(5) 0.005(3) 0.014(4) -0.002(4)
C51 0.034(4) 0.036(3) 0.064(5) 0.003(3) 0.011(4) -0.001(3)
C52 0.041(5) 0.054(5) 0.075(7) -0.004(4) 0.011(5) 0.008(4)
C53 0.024(4) 0.056(4) 0.066(6) -0.003(4) 0.014(4) 0.009(3)
C54 0.056(6) 0.068(6) 0.058(6) 0.000(5) 0.010(5) -0.001(5)
C55 0.067(7) 0.062(6) 0.083(8) -0.017(5) 0.020(6) -0.006(5)
C56 0.066(7) 0.054(5) 0.077(8) 0.000(5) 0.026(6) -0.005(4)
C57 0.064(6) 0.067(6) 0.058(6) 0.002(5) 0.022(5) -0.006(5)
C58 0.045(5) 0.066(5) 0.052(6) -0.007(4) 0.018(4) 0.007(4)
P1 0.0649(18) 0.0798(18) 0.0659(18) 0.0086(14) 0.0253(15) -0.0102(14)
F1 0.292(17) 0.222(13) 0.143(10) 0.041(9) 0.116(11) 0.161(13)
F2 0.196(12) 0.201(12) 0.167(11) 0.070(9) -0.044(9) -0.134(10)
F3 0.089(5) 0.114(6) 0.091(5) 0.028(4) 0.008(4) -0.031(4)
F4 0.301(19) 0.204(13) 0.200(13) 0.040(11) 0.166(14) 0.104(13)
F5 0.101(7) 0.203(11) 0.193(11) 0.104(9) -0.027(7) -0.069(7)
F6 0.120(7) 0.113(6) 0.095(6) 0.041(5) 0.036(5) 0.003(5)

loop_
_atom_type_symbol
_atom_type_description
_atom_type_scat_dispersion_real
_atom_type_scat_dispersion_imag
_atom_type_scat_source
C C 0.0033 0.0016 'International Tables Vol C Tables 4.2.6.8 and 6.1.1.4'
H H 0.0000 0.0000 'International Tables Vol C Tables 4.2.6.8 and 6.1.1.4'
N N 0.0061 0.0033 'International Tables Vol C Tables 4.2.6.8 and 6.1.1.4'
O O 0.0106 0.0060 'International Tables Vol C Tables 4.2.6.8 and 6.1.1.4'
F F 0.0171 0.0103 'International Tables Vol C Tables 4.2.6.8 and 6.1.1.4'
P P 0.1023 0.0942 'International Tables Vol C Tables 4.2.6.8 and 6.1.1.4'
Ir Ir -1.4442 7.9887 'International Tables Vol C Tables 4.2.6.8 and 6.1.1.4'

loop_
_geom_angle_atom_site_label_1
_geom_angle_atom_site_label_2
_geom_angle_atom_site_label_3
_geom_angle
C51 Ir N41 80.4(3)
C51 Ir C31 92.3(3)
N41 Ir C31 90.6(3)
C51 Ir N1 92.7(3)
N41 Ir N1 169.0(2)
C31 Ir N1 98.3(3)
C51 Ir N12 91.4(3)
N41 Ir N12 93.1(2)
C31 Ir N12 175.1(3)
N1 Ir N12 78.4(2)
C51 Ir N21 171.5(2)
N41 Ir N21 96.0(2)
C31 Ir N21 80.0(3)
N1 Ir N21 92.0(2)
N12 Ir N21 96.5(2)
C2 N1 C6 118.1(7)
C2 N1 Ir 125.7(5)
C6 N1 Ir 116.0(5)
N1 C2 C3 122.0(8)
N1 C2 H2 119.0
C3 C2 H2 119.0
C4 C3 C2 120.8(8)
C4 C3 H3 119.6
C2 C3 H3 119.6
C3 C4 C5 116.5(8)
C3 C4 C13 122.3(8)
C5 C4 C13 121.2(8)
C4 C5 C6 122.7(8)
C4 C5 H5 118.7
C6 C5 H5 118.7
N1 C6 C5 119.9(7)
N1 C6 C7 115.2(6)
C5 C6 C7 124.9(7)
N12 C7 C8 122.2(7)
N12 C7 C6 115.3(6)
C8 C7 C6 122.4(7)
C7 C8 C9 119.4(7)
C7 C8 H8 120.3
C9 C8 H8 120.3
C10 C9 C8 117.4(7)
C10 C9 C14 121.1(8)
C8 C9 C14 121.5(7)
C11 C10 C9 119.6(8)
C11 C10 H10 120.2
C9 C10 H10 120.2
N12 C11 C10 122.9(8)
N12 C11 H11 118.6
C10 C11 H11 118.6
C11 N12 C7 118.5(6)
C11 N12 Ir 126.4(5)
C7 N12 Ir 115.0(5)
C4 C13 H13A 109.5
C4 C13 H13B 109.5
H13A C13 H13B 109.5
C4 C13 H13C 109.5
H13A C13 H13C 109.5
H13B C13 H13C 109.5
C9 C14 H14A 109.5
C9 C14 H14B 109.5
H14A C14 H14B 109.5
C9 C14 H14C 109.5
H14A C14 H14C 109.5
H14B C14 H14C 109.5
N22 N21 C25 110.9(6)
N22 N21 Ir 135.9(5)
C25 N21 Ir 113.1(5)
N21 N22 N23 105.2(6)
C24 N23 N22 112.3(7)
C24 N23 C32 127.2(7)
N22 N23 C32 120.5(7)
N23 C24 C25 105.1(7)
N23 C24 H24 127.5
C25 C24 H24 127.5
C24 C25 N21 106.5(7)
C24 C25 C26 137.3(7)
N21 C25 C26 116.0(7)
C27 C26 C31 119.9(7)
C27 C26 C25 123.3(7)
C31 C26 C25 116.4(6)
F27 C27 C28 119.1(7)
F27 C27 C26 117.9(7)
C28 C27 C26 123.0(8)
C29 C28 C27 116.3(7)
C29 C28 H28 121.8
C27 C28 H28 121.8
C28 C29 F29 118.2(7)
C28 C29 C30 124.0(8)
F29 C29 C30 117.8(7)
C29 C30 C31 119.6(8)
C29 C30 H30 120.2
C31 C30 H30 120.2
C30 C31 C26 117.1(7)
C30 C31 Ir 128.6(6)
C26 C31 Ir 114.2(5)
N23 C32 C33 111.4(7)
N23 C32 H32A 109.3
C33 C32 H32A 109.3
N23 C32 H32B 109.3
C33 C32 H32B 109.3
H32A C32 H32B 108.0
C38 C33 C34 119.7(8)
C38 C33 C32 120.9(8)
C34 C33 C32 119.5(9)
C33 C34 C35 119.7(9)
C33 C34 H34 120.1
C35 C34 H34 120.1
C36 C35 C34 119.6(9)
C36 C35 H35 120.2
C34 C35 H35 120.2
C37 C36 C35 120.7(9)
C37 C36 H36 119.6
C35 C36 H36 119.6
C36 C37 C38 120.2(10)
C36 C37 H37 119.9
C38 C37 H37 119.9
C33 C38 C37 120.0(9)
C33 C38 H38 120.0
C37 C38 H38 120.0
N42 N41 C45 112.7(7)
N42 N41 Ir 131.2(5)
C45 N41 Ir 115.7(6)
N41 N42 N43 105.1(7)
N42 N43 C44 111.3(7)
N42 N43 C52 119.8(8)
C44 N43 C52 128.9(8)
N43 C44 C45 106.9(8)
N43 C44 H44 126.5
C45 C44 H44 126.5
N41 C45 C44 103.9(8)
N41 C45 C46 115.7(7)
C44 C45 C46 140.4(8)
C47 C46 C51 122.3(8)
C47 C46 C45 125.0(8)
C51 C46 C45 112.6(7)
F47 C47 C46 119.7(9)
F47 C47 C48 118.5(9)
C46 C47 C48 121.7(9)
C47 C48 C49 117.2(9)
C47 C48 H48 121.4
C49 C48 H48 121.4
F49 C49 C48 119.9(9)
F49 C49 C50 117.7(9)
C48 C49 C50 122.3(9)
C51 C50 C49 121.2(9)
C51 C50 H50 119.4
C49 C50 H50 119.4
C50 C51 C46 115.0(8)
C50 C51 Ir 129.6(7)
C46 C51 Ir 115.4(6)
N43 C52 C53 113.7(7)
N43 C52 H52A 108.8
C53 C52 H52A 108.8
N43 C52 H52B 108.8
C53 C52 H52B 108.8
H52A C52 H52B 107.7
C58 C53 C54 118.3(9)
C58 C53 C52 120.5(9)
C54 C53 C52 121.2(9)
C53 C54 C55 120.2(10)
C53 C54 H54 119.9
C55 C54 H54 119.9
C56 C55 C54 120.2(10)
C56 C55 H55 119.9
C54 C55 H55 119.9
C57 C56 C55 119.7(10)
C57 C56 H56 120.1
C55 C56 H56 120.1
C56 C57 C58 119.7(10)
C56 C57 H57 120.2
C58 C57 H57 120.2
C53 C58 C57 121.9(9)
C53 C58 H58 119.1
C57 C58 H58 119.1
F1 P1 F2 93.7(10)
F1 P1 F5 92.4(9)
F2 P1 F5 173.9(10)
F1 P1 F4 178.4(11)
F2 P1 F4 87.8(10)
F5 P1 F4 86.1(9)
F1 P1 F3 91.8(6)
F2 P1 F3 90.2(5)
F5 P1 F3 90.2(5)
F4 P1 F3 88.7(6)
F1 P1 F6 89.8(6)
F2 P1 F6 90.9(5)
F5 P1 F6 88.5(5)
F4 P1 F6 89.8(6)
F3 P1 F6 178.0(5)
C102 O101 H101 109.5
O101 C102 H10A 109.5
O101 C102 H10B 109.5
H10A C102 H10B 109.5
O101 C102 H10C 109.5
H10A C102 H10C 109.5
H10B C102 H10C 109.5

loop_
_geom_bond_atom_site_label_1
_geom_bond_atom_site_label_2
_geom_bond_distance
Ir C51 2.003(9)
Ir N41 2.017(7)
Ir C31 2.038(7)
Ir N1 2.041(6)
Ir N12 2.104(6)
Ir N21 2.134(6)
N1 C2 1.353(10)
N1 C6 1.371(9)
C2 C3 1.383(11)
C2 H2 0.9400
C3 C4 1.374(12)
C3 H3 0.9400
C4 C5 1.375(12)
C4 C13 1.499(11)
C5 C6 1.378(10)
C5 H5 0.9400
C6 C7 1.465(11)
C7 N12 1.338(9)
C7 C8 1.386(10)
C8 C9 1.398(11)
C8 H8 0.9400
C9 C10 1.385(11)
C9 C14 1.507(10)
C10 C11 1.381(11)
C10 H10 0.9400
C11 N12 1.329(10)
C11 H11 0.9400
C13 H13A 0.9700
C13 H13B 0.9700
C13 H13C 0.9700
C14 H14A 0.9700
C14 H14B 0.9700
C14 H14C 0.9700
N21 N22 1.300(9)
N21 C25 1.379(9)
N22 N23 1.346(9)
N23 C24 1.342(10)
N23 C32 1.484(11)
C24 C25 1.362(10)
C24 H24 0.9400
C25 C26 1.445(11)
C26 C27 1.379(10)
C26 C31 1.426(10)
C27 F27 1.349(9)
C27 C28 1.375(11)
C28 C29 1.362(12)
C28 H28 0.9400
C29 F29 1.363(9)
C29 C30 1.389(11)
C30 C31 1.394(10)
C30 H30 0.9400
C32 C33 1.521(11)
C32 H32A 0.9800
C32 H32B 0.9800
C33 C38 1.382(13)
C33 C34 1.392(12)
C34 C35 1.393(13)
C34 H34 0.9400
C35 C36 1.378(14)
C35 H35 0.9400
C36 C37 1.366(14)
C36 H36 0.9400
C37 C38 1.385(12)
C37 H37 0.9400
C38 H38 0.9400
N41 N42 1.312(9)
N41 C45 1.361(10)
N42 N43 1.334(9)
N43 C44 1.337(12)
N43 C52 1.445(11)
C44 C45 1.384(12)
C44 H44 0.9400
C45 C46 1.454(12)
C46 C47 1.363(12)
C46 C51 1.425(11)
C47 F47 1.353(11)
C47 C48 1.365(15)
C48 C49 1.366(15)
C48 H48 0.9400
C49 F49 1.349(11)
C49 C50 1.401(13)
C50 C51 1.378(12)
C50 H50 0.9400
C52 C53 1.507(12)
C52 H52A 0.9800
C52 H52B 0.9800
C53 C58 1.367(13)
C53 C54 1.386(13)
C54 C55 1.387(14)
C54 H54 0.9400
C55 C56 1.378(15)
C55 H55 0.9400
C56 C57 1.367(14)
C56 H56 0.9400
C57 C58 1.378(13)
C57 H57 0.9400
C58 H58 0.9400
P1 F1 1.471(10)
P1 F2 1.503(10)
P1 F5 1.544(9)
P1 F4 1.557(11)
P1 F3 1.579(8)
P1 F6 1.580(8)
O101 C102 1.36(3)
O101 H101 0.8300
C102 H10A 0.9700
C102 H10B 0.9700
C102 H10C 0.9700

loop_
_geom_torsion_atom_site_label_1
_geom_torsion_atom_site_label_2
_geom_torsion_atom_site_label_3
_geom_torsion_atom_site_label_4
_geom_torsion
C51 Ir N1 C2 -84.2(7)
N41 Ir N1 C2 -134.9(13)
C31 Ir N1 C2 8.6(7)
N12 Ir N1 C2 -175.1(7)
N21 Ir N1 C2 88.8(7)
C51 Ir N1 C6 89.7(6)
N41 Ir N1 C6 39.0(16)
C31 Ir N1 C6 -177.6(5)
N12 Ir N1 C6 -1.2(5)
N21 Ir N1 C6 -97.4(5)
C6 N1 C2 C3 1.1(12)
Ir N1 C2 C3 174.9(6)
N1 C2 C3 C4 -0.7(14)
C2 C3 C4 C5 1.8(13)
C2 C3 C4 C13 179.5(9)
C3 C4 C5 C6 -3.5(13)
C13 C4 C5 C6 178.9(8)
C2 N1 C6 C5 -2.6(11)
Ir N1 C6 C5 -177.0(6)
C2 N1 C6 C7 176.1(7)
Ir N1 C6 C7 1.8(8)
C4 C5 C6 N1 4.0(12)
C4 C5 C6 C7 -174.6(8)
N1 C6 C7 N12 -1.4(10)
C5 C6 C7 N12 177.3(7)
N1 C6 C7 C8 -178.9(7)
C5 C6 C7 C8 -0.3(12)
N12 C7 C8 C9 -1.1(11)
C6 C7 C8 C9 176.2(7)
C7 C8 C9 C10 0.4(12)
C7 C8 C9 C14 -178.7(7)
C8 C9 C10 C11 0.9(13)
C14 C9 C10 C11 179.9(9)
C9 C10 C11 N12 -1.5(14)
C10 C11 N12 C7 0.8(13)
C10 C11 N12 Ir -176.3(7)
C8 C7 N12 C11 0.5(11)
C6 C7 N12 C11 -177.0(7)
C8 C7 N12 Ir 177.9(6)
C6 C7 N12 Ir 0.4(8)
C51 Ir N12 C11 85.1(7)
N41 Ir N12 C11 4.7(7)
C31 Ir N12 C11 -135(3)
N1 Ir N12 C11 177.6(7)
N21 Ir N12 C11 -91.7(7)
C51 Ir N12 C7 -92.0(5)
N41 Ir N12 C7 -172.5(5)
C31 Ir N12 C7 48(4)
N1 Ir N12 C7 0.4(5)
N21 Ir N12 C7 91.1(5)
C51 Ir N21 N22 -148.6(17)
N41 Ir N21 N22 -84.2(7)
C31 Ir N21 N22 -173.8(7)
N1 Ir N21 N22 88.1(7)
N12 Ir N21 N22 9.6(7)
C51 Ir N21 C25 30(2)
N41 Ir N21 C25 94.2(5)
C31 Ir N21 C25 4.7(5)
N1 Ir N21 C25 -93.4(5)
N12 Ir N21 C25 -172.0(5)
C25 N21 N22 N23 -0.3(8)
Ir N21 N22 N23 178.1(5)
N21 N22 N23 C24 1.0(9)
N21 N22 N23 C32 -176.0(7)
N22 N23 C24 C25 -1.2(9)
C32 N23 C24 C25 175.5(7)
N23 C24 C25 N21 0.9(8)
N23 C24 C25 C26 -172.6(9)
N22 N21 C25 C24 -0.4(8)
Ir N21 C25 C24 -179.2(5)
N22 N21 C25 C26 174.7(6)
Ir N21 C25 C26 -4.1(8)
C24 C25 C26 C27 0.8(15)
N21 C25 C26 C27 -172.3(7)
C24 C25 C26 C31 173.6(9)
N21 C25 C26 C31 0.5(10)
C31 C26 C27 F27 -177.9(7)
C25 C26 C27 F27 -5.3(11)
C31 C26 C27 C28 1.5(12)
C25 C26 C27 C28 174.1(7)
F27 C27 C28 C29 177.9(7)
C26 C27 C28 C29 -1.5(12)
C27 C28 C29 F29 -178.0(7)
C27 C28 C29 C30 0.9(12)
C28 C29 C30 C31 -0.3(13)
F29 C29 C30 C31 178.6(7)
C29 C30 C31 C26 0.2(11)
C29 C30 C31 Ir -176.8(6)
C27 C26 C31 C30 -0.8(11)
C25 C26 C31 C30 -173.9(7)
C27 C26 C31 Ir 176.6(6)
C25 C26 C31 Ir 3.5(9)
C51 Ir C31 C30 -3.7(7)
N41 Ir C31 C30 76.8(7)
N1 Ir C31 C30 -96.7(7)
N12 Ir C31 C30 -144(3)
N21 Ir C31 C30 172.7(7)
C51 Ir C31 C26 179.3(6)
N41 Ir C31 C26 -100.3(6)
N1 Ir C31 C26 86.2(6)
N12 Ir C31 C26 39(4)
N21 Ir C31 C26 -4.3(5)
C24 N23 C32 C33 114.6(9)
N22 N23 C32 C33 -68.9(10)
N23 C32 C33 C38 -67.5(11)
N23 C32 C33 C34 111.4(9)
C38 C33 C34 C35 0.5(13)
C32 C33 C34 C35 -178.4(8)
C33 C34 C35 C36 1.1(14)
C34 C35 C36 C37 -1.6(14)
C35 C36 C37 C38 0.4(15)
C34 C33 C38 C37 -1.6(13)
C32 C33 C38 C37 177.2(8)
C36 C37 C38 C33 1.2(14)
C51 Ir N41 N42 -176.6(7)
C31 Ir N41 N42 91.2(7)
N1 Ir N41 N42 -125.0(13)
N12 Ir N41 N42 -85.7(7)
N21 Ir N41 N42 11.1(7)
C51 Ir N41 C45 -4.1(6)
C31 Ir N41 C45 -96.4(6)
N1 Ir N41 C45 47.5(16)
N12 Ir N41 C45 86.8(6)
N21 Ir N41 C45 -176.4(6)
C45 N41 N42 N43 -0.6(8)
Ir N41 N42 N43 172.0(5)
N41 N42 N43 C44 0.0(9)
N41 N42 N43 C52 178.4(7)
N42 N43 C44 C45 0.6(10)
C52 N43 C44 C45 -177.6(8)
N42 N41 C45 C44 1.0(9)
Ir N41 C45 C44 -172.9(5)
N42 N41 C45 C46 179.0(7)
Ir N41 C45 C46 5.2(9)
N43 C44 C45 N41 -0.9(9)
N43 C44 C45 C46 -178.2(10)
N41 C45 C46 C47 178.6(8)
C44 C45 C46 C47 -4.3(18)
N41 C45 C46 C51 -3.2(11)
C44 C45 C46 C51 173.9(10)
C51 C46 C47 F47 -178.3(8)
C45 C46 C47 F47 -0.3(15)
C51 C46 C47 C48 4.3(15)
C45 C46 C47 C48 -177.6(9)
F47 C47 C48 C49 -179.9(9)
C46 C47 C48 C49 -2.5(16)
C47 C48 C49 F49 -179.9(9)
C47 C48 C49 C50 0.4(16)
F49 C49 C50 C51 -179.7(8)
C48 C49 C50 C51 0.0(15)
C49 C50 C51 C46 1.5(12)
C49 C50 C51 Ir 179.6(7)
C47 C46 C51 C50 -3.6(12)
C45 C46 C51 C50 178.1(7)
C47 C46 C51 Ir 178.0(7)
C45 C46 C51 Ir -0.3(9)
N41 Ir C51 C50 -175.8(8)
C31 Ir C51 C50 -85.6(7)
N1 Ir C51 C50 12.8(7)
N12 Ir C51 C50 91.3(7)
N21 Ir C51 C50 -110.4(18)
N41 Ir C51 C46 2.3(6)
C31 Ir C51 C46 92.5(6)
N1 Ir C51 C46 -169.1(6)
N12 Ir C51 C46 -90.6(6)
N21 Ir C51 C46 68(2)
N42 N43 C52 C53 -83.4(10)
C44 N43 C52 C53 94.7(11)
N43 C52 C53 C58 119.7(9)
N43 C52 C53 C54 -58.3(11)
C58 C53 C54 C55 1.9(14)
C52 C53 C54 C55 180.0(9)
C53 C54 C55 C56 -0.6(16)
C54 C55 C56 C57 -0.1(17)
C55 C56 C57 C58 -0.5(16)
C54 C53 C58 C57 -2.6(13)
C52 C53 C58 C57 179.4(9)
C56 C57 C58 C53 1.9(15)
